data_4002139
loop_
_publ_author_name
'Sibille, Romain'
'Mazet, Thomas'
'Malaman, Bernard'
'Wang, Qirong'
'Didelot, Emilie'
'Fran\,cois, Michel'

_publ_section_title
;
 Site-Dependent Substitutions in Mixed-Metal Metal--Organic Frameworks: A
 Case Study and Guidelines for Analogous Systems
;
_journal_issue 1
_journal_name_full 'Chemistry of Materials'
_journal_page_first 133
_journal_paper_doi 10.1021/cm503570f
_journal_volume 27
_journal_year 2015
_chemical_formula_sum 'C16 H18 Co1.5 Fe3.5 O18'
_chemical_formula_weight 782.17
_chemical_name_systematic
;
 ?
;
_space_group_IT_number 14
_symmetry_space_group_name_Hall '-P 2ybc'
_symmetry_space_group_name_H-M 'P 1 21/c 1'
_atom_sites_solution_hydrogens geom
_atom_sites_solution_primary direct
_atom_sites_solution_secondary difmap
_audit_creation_method SHELXL-97
_cell_angle_alpha 90.00
_cell_angle_beta 96.7263(12)
_cell_angle_gamma 90.00
_cell_formula_units_Z 2
_cell_length_a 9.4649(3)
_cell_length_b 9.3881(3)
_cell_length_c 12.4407(4)
_cell_measurement_temperature 296(2)
_cell_volume 1097.84(6)
_computing_structure_refinement 'SHELXL-97 (Sheldrick, 1997)'
_diffrn_ambient_temperature 296(2)
_diffrn_measured_fraction_theta_full 0.998
_diffrn_measured_fraction_theta_max 0.998
_diffrn_radiation_monochromator graphite
_diffrn_radiation_source 'fine-focus sealed tube'
_diffrn_radiation_type MoK\a
_diffrn_radiation_wavelength 0.71073
_diffrn_reflns_av_R_equivalents 0.0482
_diffrn_reflns_av_sigmaI/netI 0.0305
_diffrn_reflns_limit_h_max 16
_diffrn_reflns_limit_h_min -16
_diffrn_reflns_limit_k_max 16
_diffrn_reflns_limit_k_min -16
_diffrn_reflns_limit_l_max 22
_diffrn_reflns_limit_l_min -22
_diffrn_reflns_number 58671
_diffrn_reflns_theta_full 39.13
_diffrn_reflns_theta_max 39.13
_diffrn_reflns_theta_min 2.17
_exptl_absorpt_coefficient_mu 3.463
_exptl_crystal_density_diffrn 2.366
_exptl_crystal_density_method 'not measured'
_exptl_crystal_F_000 779
_refine_diff_density_max 1.070
_refine_diff_density_min -0.593
_refine_diff_density_rms 0.117
_refine_ls_extinction_method none
_refine_ls_goodness_of_fit_ref 1.044
_refine_ls_hydrogen_treatment mixed
_refine_ls_matrix_type full
_refine_ls_number_parameters 178
_refine_ls_number_reflns 6427
_refine_ls_number_restraints 0
_refine_ls_restrained_S_all 1.044
_refine_ls_R_factor_all 0.0454
_refine_ls_R_factor_gt 0.0292
_refine_ls_shift/su_max 0.001
_refine_ls_shift/su_mean 0.000
_refine_ls_structure_factor_coef Fsqd
_refine_ls_weighting_details 'calc w=1/[\s^2^(Fo^2^)+(0.0248P)^2^+0.7322P] where P=(Fo^2^+2Fc^2^)/3'
_refine_ls_weighting_scheme calc
_refine_ls_wR_factor_gt 0.0617
_refine_ls_wR_factor_ref 0.0670
_reflns_number_gt 5133
_reflns_number_total 6427
_reflns_threshold_expression >2sigma(I)
_cod_data_source_file cm503570f_si_003.cif
_cod_data_source_block 11
_cod_depositor_comments 'Adding full bibliography for 4002129--4002143.cif.'
_cod_original_formula_sum 'C16 H18 Co1.50 Fe3.50 O18'
_cod_database_code 4002139

loop_
_symmetry_equiv_pos_as_xyz
'x, y, z'
'-x, y+1/2, -z+1/2'
'-x, -y, -z'
'x, -y-1/2, z-1/2'

loop_
_atom_site_label
_atom_site_type_symbol
_atom_site_fract_x
_atom_site_fract_y
_atom_site_fract_z
_atom_site_U_iso_or_equiv
_atom_site_adp_type
_atom_site_occupancy
_atom_site_symmetry_multiplicity
_atom_site_calc_flag
_atom_site_refinement_flags
Co1 Co 0.5000 0.0000 0.0000 0.01054(5) Uani 0.53 2 d SP
Fe1 Fe 0.5000 0.0000 0.0000 0.01054(5) Uani 0.47 2 d SP
Co2 Co 0.61647(2) 0.207154(19) -0.165718(14) 0.01145(4) Uani 0.25 1 d P
Fe2 Fe 0.61647(2) 0.207154(19) -0.165718(14) 0.01145(4) Uani 0.75 1 d P
Co3 Co 0.66837(2) -0.181511(19) -0.154385(15) 0.01185(4) Uani 0.23 1 d P
Fe3 Fe 0.66837(2) -0.181511(19) -0.154385(15) 0.01185(4) Uani 0.77 1 d P
O1 O 0.55125(10) 0.00394(9) -0.15980(7) 0.01136(15) Uani 1 1 d .
O2 O 0.63066(10) -0.25336(11) 0.17684(8) 0.01488(17) Uani 1 1 d .
O3 O 1.16739(11) -0.15818(12) 0.16063(10) 0.0218(2) Uani 1 1 d .
O4 O 0.64912(12) 0.42249(11) -0.16272(9) 0.0208(2) Uani 1 1 d .
O5 O 0.75389(14) 0.62652(11) -0.10935(11) 0.0274(2) Uani 1 1 d .
O6 O 0.54954(11) 0.27268(11) 0.16347(8) 0.01697(18) Uani 1 1 d .
O7 O 0.62769(11) 0.19079(10) 0.01275(8) 0.01542(17) Uani 1 1 d .
O8 O 0.66835(11) -0.13712(11) 0.02739(8) 0.01644(18) Uani 1 1 d .
O9 O 1.14255(11) 0.07891(12) 0.15321(10) 0.0229(2) Uani 1 1 d .
C1 C 0.73400(14) 0.49616(13) -0.09879(11) 0.0148(2) Uani 1 1 d .
C2 C 0.7240(3) 0.4083(2) 0.09019(13) 0.0392(5) Uani 1 1 d .
H2A H 0.7868 0.4048 0.1576 0.047 Uiso 1 1 calc R
H2B H 0.6662 0.4933 0.0922 0.047 Uiso 1 1 calc R
C3 C 0.62731(15) 0.28202(14) 0.08686(10) 0.0141(2) Uani 1 1 d .
C4 C 0.81571(16) 0.42495(16) -0.00165(11) 0.0191(3) Uani 1 1 d .
H4A H 0.8990 0.4815 0.0231 0.023 Uiso 1 1 calc R
H4B H 0.8478 0.3319 -0.0224 0.023 Uiso 1 1 calc R
C5 C 0.71378(13) -0.20055(13) 0.11502(10) 0.01244(19) Uani 1 1 d .
C6 C 0.87337(15) -0.20630(16) 0.14112(14) 0.0209(3) Uani 1 1 d .
H6A H 0.9141 -0.2604 0.0858 0.025 Uiso 1 1 calc R
H6B H 0.8979 -0.2538 0.2100 0.025 Uiso 1 1 calc R
C7 C 0.93402(16) -0.05635(17) 0.14649(15) 0.0242(3) Uani 1 1 d .
H7A H 0.8932 -0.0048 0.0827 0.029 Uiso 1 1 calc R
H7B H 0.9035 -0.0089 0.2091 0.029 Uiso 1 1 calc R
C8 C 1.09473(14) -0.04573(15) 0.15347(11) 0.0152(2) Uani 1 1 d .

loop_
_atom_site_aniso_label
_atom_site_aniso_U_11
_atom_site_aniso_U_22
_atom_site_aniso_U_33
_atom_site_aniso_U_23
_atom_site_aniso_U_13
_atom_site_aniso_U_12
Co1 0.01225(11) 0.00968(9) 0.00996(9) 0.00055(7) 0.00250(7) -0.00040(8)
Fe1 0.01225(11) 0.00968(9) 0.00996(9) 0.00055(7) 0.00250(7) -0.00040(8)
Co2 0.01414(8) 0.00881(7) 0.01138(7) 0.00085(5) 0.00145(5) -0.00121(6)
Fe2 0.01414(8) 0.00881(7) 0.01138(7) 0.00085(5) 0.00145(5) -0.00121(6)
Co3 0.01263(8) 0.00898(7) 0.01392(7) -0.00120(5) 0.00145(6) -0.00070(6)
Fe3 0.01263(8) 0.00898(7) 0.01392(7) -0.00120(5) 0.00145(6) -0.00070(6)
O1 0.0133(4) 0.0096(3) 0.0110(3) -0.0001(3) 0.0004(3) -0.0002(3)
O2 0.0131(4) 0.0168(4) 0.0149(4) 0.0031(3) 0.0028(3) -0.0005(3)
O3 0.0134(4) 0.0202(5) 0.0320(6) -0.0037(4) 0.0033(4) 0.0000(4)
O4 0.0249(5) 0.0125(4) 0.0223(5) 0.0018(3) -0.0079(4) -0.0023(4)
O5 0.0313(6) 0.0102(4) 0.0383(6) 0.0017(4) -0.0054(5) -0.0017(4)
O6 0.0203(5) 0.0183(4) 0.0129(4) -0.0033(3) 0.0046(3) -0.0059(4)
O7 0.0192(5) 0.0149(4) 0.0125(4) -0.0035(3) 0.0036(3) -0.0061(3)
O8 0.0140(4) 0.0212(4) 0.0144(4) 0.0043(3) 0.0028(3) 0.0037(3)
O9 0.0152(5) 0.0187(5) 0.0352(6) -0.0035(4) 0.0047(4) -0.0051(4)
C1 0.0165(6) 0.0115(5) 0.0164(5) -0.0001(4) 0.0027(4) -0.0001(4)
C2 0.0685(14) 0.0342(9) 0.0178(7) -0.0108(6) 0.0167(8) -0.0375(10)
C3 0.0186(6) 0.0128(5) 0.0108(5) 0.0001(4) 0.0008(4) -0.0042(4)
C4 0.0187(6) 0.0204(6) 0.0176(6) 0.0045(5) -0.0005(5) -0.0078(5)
C5 0.0114(5) 0.0110(5) 0.0149(5) 0.0004(4) 0.0010(4) -0.0002(4)
C6 0.0108(5) 0.0192(6) 0.0322(7) 0.0088(5) 0.0001(5) -0.0006(4)
C7 0.0130(6) 0.0199(6) 0.0399(9) -0.0027(6) 0.0031(6) -0.0014(5)
C8 0.0119(5) 0.0186(5) 0.0154(5) -0.0029(4) 0.0023(4) -0.0030(4)

loop_
_atom_type_symbol
_atom_type_description
_atom_type_scat_dispersion_real
_atom_type_scat_dispersion_imag
_atom_type_scat_source
C C 0.0033 0.0016 'International Tables Vol C Tables 4.2.6.8 and 6.1.1.4'
H H 0.0000 0.0000 'International Tables Vol C Tables 4.2.6.8 and 6.1.1.4'
O O 0.0106 0.0060 'International Tables Vol C Tables 4.2.6.8 and 6.1.1.4'
Co Co 0.3494 0.9721 'International Tables Vol C Tables 4.2.6.8 and 6.1.1.4'
Fe Fe 0.3463 0.8444 'International Tables Vol C Tables 4.2.6.8 and 6.1.1.4'

loop_
_geom_angle_atom_site_label_1
_geom_angle_atom_site_label_2
_geom_angle_atom_site_label_3
_geom_angle
_geom_angle_site_symmetry_1
_geom_angle_site_symmetry_3
O8 Co1 O8 180.00(6) 3_655 .
O8 Co1 O1 95.33(4) 3_655 .
O8 Co1 O1 84.67(4) . .
O8 Co1 O1 84.67(4) 3_655 3_655
O8 Co1 O1 95.33(4) . 3_655
O1 Co1 O1 180.00(7) . 3_655
O8 Co1 O7 84.75(4) 3_655 .
O8 Co1 O7 95.25(4) . .
O1 Co1 O7 82.27(3) . .
O1 Co1 O7 97.73(3) 3_655 .
O8 Co1 O7 95.25(4) 3_655 3_655
O8 Co1 O7 84.75(4) . 3_655
O1 Co1 O7 97.73(3) . 3_655
O1 Co1 O7 82.27(3) 3_655 3_655
O7 Co1 O7 180.00(3) . 3_655
O8 Fe1 O8 180.00(6) 3_655 .
O8 Fe1 O1 95.33(4) 3_655 .
O8 Fe1 O1 84.67(4) . .
O8 Fe1 O1 84.67(4) 3_655 3_655
O8 Fe1 O1 95.33(4) . 3_655
O1 Fe1 O1 180.00(7) . 3_655
O8 Fe1 O7 84.75(4) 3_655 .
O8 Fe1 O7 95.25(4) . .
O1 Fe1 O7 82.27(3) . .
O1 Fe1 O7 97.73(3) 3_655 .
O8 Fe1 O7 95.25(4) 3_655 3_655
O8 Fe1 O7 84.75(4) . 3_655
O1 Fe1 O7 97.73(3) . 3_655
O1 Fe1 O7 82.27(3) 3_655 3_655
O7 Fe1 O7 180.00(3) . 3_655
O1 Co2 O4 169.91(4) . .
O1 Co2 O3 95.38(4) . 3_755
O4 Co2 O3 94.11(5) . 3_755
O1 Co2 O6 93.64(4) . 4_565
O4 Co2 O6 87.56(4) . 4_565
O3 Co2 O6 102.88(4) 3_755 4_565
O1 Co2 O7 82.90(4) . .
O4 Co2 O7 93.49(4) . .
O3 Co2 O7 91.29(4) 3_755 .
O6 Co2 O7 165.69(4) 4_565 .
O1 Co2 O2 82.56(4) . 3_655
O4 Co2 O2 88.06(4) . 3_655
O3 Co2 O2 177.33(4) 3_755 3_655
O6 Co2 O2 75.63(4) 4_565 3_655
O7 Co2 O2 90.13(4) . 3_655
O1 Fe2 O4 169.91(4) . .
O1 Fe2 O3 95.38(4) . 3_755
O4 Fe2 O3 94.11(5) . 3_755
O1 Fe2 O6 93.64(4) . 4_565
O4 Fe2 O6 87.56(4) . 4_565
O3 Fe2 O6 102.88(4) 3_755 4_565
O1 Fe2 O7 82.90(4) . .
O4 Fe2 O7 93.49(4) . .
O3 Fe2 O7 91.29(4) 3_755 .
O6 Fe2 O7 165.69(4) 4_565 .
O1 Fe2 O2 82.56(4) . 3_655
O4 Fe2 O2 88.06(4) . 3_655
O3 Fe2 O2 177.33(4) 3_755 3_655
O6 Fe2 O2 75.63(4) 4_565 3_655
O7 Fe2 O2 90.13(4) . 3_655
O5 Co3 O9 95.54(5) 1_545 3_755
O5 Co3 O1 162.90(5) 1_545 .
O9 Co3 O1 94.00(4) 3_755 .
O5 Co3 O2 91.83(5) 1_545 4
O9 Co3 O2 100.66(4) 3_755 4
O1 Co3 O2 100.31(4) . 4
O5 Co3 O6 90.56(5) 1_545 3_655
O9 Co3 O6 173.84(4) 3_755 3_655
O1 Co3 O6 80.29(4) . 3_655
O2 Co3 O6 78.25(4) 4 3_655
O5 Co3 O8 86.29(5) 1_545 .
O9 Co3 O8 90.49(4) 3_755 .
O1 Co3 O8 79.46(4) . .
O2 Co3 O8 168.82(4) 4 .
O6 Co3 O8 90.74(4) 3_655 .
O5 Fe3 O9 95.54(5) 1_545 3_755
O5 Fe3 O1 162.90(5) 1_545 .
O9 Fe3 O1 94.00(4) 3_755 .
O5 Fe3 O2 91.83(5) 1_545 4
O9 Fe3 O2 100.66(4) 3_755 4
O1 Fe3 O2 100.31(4) . 4
O5 Fe3 O6 90.56(5) 1_545 3_655
O9 Fe3 O6 173.84(4) 3_755 3_655
O1 Fe3 O6 80.29(4) . 3_655
O2 Fe3 O6 78.25(4) 4 3_655
O5 Fe3 O8 86.29(5) 1_545 .
O9 Fe3 O8 90.49(4) 3_755 .
O1 Fe3 O8 79.46(4) . .
O2 Fe3 O8 168.82(4) 4 .
O6 Fe3 O8 90.74(4) 3_655 .
Fe2 O1 Co2 0.000(11) . .
Fe2 O1 Fe3 129.57(5) . .
Co2 O1 Fe3 129.57(5) . .
Fe2 O1 Co3 129.57(5) . .
Co2 O1 Co3 129.57(5) . .
Fe3 O1 Co3 0.000(13) . .
Fe2 O1 Fe1 99.05(4) . .
Co2 O1 Fe1 99.05(4) . .
Fe3 O1 Fe1 97.88(4) . .
Co3 O1 Fe1 97.88(4) . .
Fe2 O1 Co1 99.05(4) . .
Co2 O1 Co1 99.05(4) . .
Fe3 O1 Co1 97.88(4) . .
Co3 O1 Co1 97.88(4) . .
Fe1 O1 Co1 0.0 . .
C5 O2 Fe3 130.84(8) . 4_556
C5 O2 Co3 130.84(8) . 4_556
Fe3 O2 Co3 0.000(9) 4_556 4_556
C5 O2 Co2 125.01(8) . 3_655
Fe3 O2 Co2 99.04(4) 4_556 3_655
Co3 O2 Co2 99.04(4) 4_556 3_655
C5 O2 Fe2 125.01(8) . 3_655
Fe3 O2 Fe2 99.04(4) 4_556 3_655
Co3 O2 Fe2 99.04(4) 4_556 3_655
Co2 O2 Fe2 0.000(9) 3_655 3_655
C8 O3 Fe2 135.39(10) . 3_755
C8 O3 Co2 135.39(10) . 3_755
Fe2 O3 Co2 0.000(14) 3_755 3_755
C1 O4 Co2 129.37(9) . .
C1 O4 Fe2 129.37(9) . .
Co2 O4 Fe2 0.000(11) . .
C1 O5 Fe3 147.22(11) . 1_565
C1 O5 Co3 147.22(11) . 1_565
Fe3 O5 Co3 0.000(10) 1_565 1_565
C3 O6 Fe2 127.11(9) . 4_566
C3 O6 Co2 127.11(9) . 4_566
Fe2 O6 Co2 0.000(3) 4_566 4_566
C3 O6 Fe3 127.04(8) . 3_655
Fe2 O6 Fe3 104.35(4) 4_566 3_655
Co2 O6 Fe3 104.35(4) 4_566 3_655
C3 O6 Co3 127.04(8) . 3_655
Fe2 O6 Co3 104.35(4) 4_566 3_655
Co2 O6 Co3 104.35(4) 4_566 3_655
Fe3 O6 Co3 0.000(13) 3_655 3_655
C3 O7 Co1 124.71(9) . .
C3 O7 Fe1 124.71(9) . .
Co1 O7 Fe1 0.0 . .
C3 O7 Co2 133.07(9) . .
Co1 O7 Co2 91.33(3) . .
Fe1 O7 Co2 91.33(3) . .
C3 O7 Fe2 133.07(9) . .
Co1 O7 Fe2 91.33(3) . .
Fe1 O7 Fe2 91.33(3) . .
Co2 O7 Fe2 0.000(13) . .
C5 O8 Co1 128.01(9) . .
C5 O8 Fe1 128.01(9) . .
Co1 O8 Fe1 0.0 . .
C5 O8 Co3 135.97(9) . .
Co1 O8 Co3 92.29(4) . .
Fe1 O8 Co3 92.29(4) . .
C5 O8 Fe3 135.97(9) . .
Co1 O8 Fe3 92.29(4) . .
Fe1 O8 Fe3 92.29(4) . .
Co3 O8 Fe3 0.000(9) . .
C8 O9 Fe3 139.47(10) . 3_755
C8 O9 Co3 139.47(10) . 3_755
Fe3 O9 Co3 0.000(14) 3_755 3_755
O5 C1 O4 124.17(13) . .
O5 C1 C4 116.65(12) . .
O4 C1 C4 119.17(12) . .
C3 C2 C4 117.50(13) . .
C3 C2 H2A 107.9 . .
C4 C2 H2A 107.9 . .
C3 C2 H2B 107.9 . .
C4 C2 H2B 107.9 . .
H2A C2 H2B 107.2 . .
O7 C3 O6 123.56(12) . .
O7 C3 C2 120.36(13) . .
O6 C3 C2 116.06(12) . .
C1 C4 C2 111.24(15) . .
C1 C4 H4A 109.4 . .
C2 C4 H4A 109.4 . .
C1 C4 H4B 109.4 . .
C2 C4 H4B 109.4 . .
H4A C4 H4B 108.0 . .
O2 C5 O8 122.21(12) . .
O2 C5 C6 122.27(12) . .
O8 C5 C6 115.51(12) . .
C5 C6 C7 109.88(12) . .
C5 C6 H6A 109.7 . .
C7 C6 H6A 109.7 . .
C5 C6 H6B 109.7 . .
C7 C6 H6B 109.7 . .
H6A C6 H6B 108.2 . .
C8 C7 C6 115.77(13) . .
C8 C7 H7A 108.3 . .
C6 C7 H7A 108.3 . .
C8 C7 H7B 108.3 . .
C6 C7 H7B 108.3 . .
H7A C7 H7B 107.4 . .
O9 C8 O3 126.07(13) . .
O9 C8 C7 114.88(13) . .
O3 C8 C7 119.04(12) . .

loop_
_geom_bond_atom_site_label_1
_geom_bond_atom_site_label_2
_geom_bond_distance
_geom_bond_site_symmetry_2
Co1 O8 2.0458(10) 3_655
Co1 O8 2.0458(10) .
Co1 O1 2.1012(9) .
Co1 O1 2.1012(9) 3_655
Co1 O7 2.1562(9) .
Co1 O7 2.1562(9) 3_655
Fe1 O8 2.0458(10) 3_655
Fe1 O8 2.0458(10) .
Fe1 O1 2.1012(9) .
Fe1 O1 2.1012(9) 3_655
Fe1 O7 2.1562(9) .
Fe1 O7 2.1562(9) 3_655
Co2 O1 2.0091(9) .
Co2 O4 2.0447(10) .
Co2 O3 2.0905(11) 3_755
Co2 O6 2.1534(10) 4_565
Co2 O7 2.2156(10) .
Co2 O2 2.3670(10) 3_655
Fe2 O1 2.0091(9) .
Fe2 O4 2.0447(10) .
Fe2 O3 2.0905(11) 3_755
Fe2 O6 2.1534(10) 4_565
Fe2 O7 2.2156(10) .
Fe2 O2 2.3670(10) 3_655
Co3 O5 2.0275(11) 1_545
Co3 O9 2.0310(11) 3_755
Co3 O1 2.0608(9) .
Co3 O2 2.1759(10) 4
Co3 O6 2.2236(10) 3_655
Co3 O8 2.2995(10) .
Fe3 O5 2.0275(11) 1_545
Fe3 O9 2.0310(11) 3_755
Fe3 O1 2.0608(9) .
Fe3 O2 2.1759(10) 4
Fe3 O6 2.2236(10) 3_655
Fe3 O8 2.2995(10) .
O2 C5 1.2641(16) .
O2 Fe3 2.1759(10) 4_556
O2 Co3 2.1759(10) 4_556
O2 Co2 2.3670(10) 3_655
O2 Fe2 2.3670(10) 3_655
O3 C8 1.2574(18) .
O3 Fe2 2.0905(11) 3_755
O3 Co2 2.0905(11) 3_755
O4 C1 1.2675(16) .
O5 C1 1.2475(16) .
O5 Fe3 2.0275(11) 1_565
O5 Co3 2.0275(11) 1_565
O6 C3 1.2737(16) .
O6 Fe2 2.1534(10) 4_566
O6 Co2 2.1534(10) 4_566
O6 Fe3 2.2236(10) 3_655
O6 Co3 2.2236(10) 3_655
O7 C3 1.2587(15) .
O8 C5 1.2720(15) .
O9 C8 1.2547(17) .
O9 Fe3 2.0310(11) 3_755
O9 Co3 2.0310(11) 3_755
C1 C4 1.5121(19) .
C2 C3 1.495(2) .
C2 C4 1.522(2) .
C2 H2A 0.9700 .
C2 H2B 0.9700 .
C4 H4A 0.9700 .
C4 H4B 0.9700 .
C5 C6 1.5084(19) .
C6 C7 1.519(2) .
C6 H6A 0.9700 .
C6 H6B 0.9700 .
C7 C8 1.517(2) .
C7 H7A 0.9700 .
C7 H7B 0.9700 .
